data_4512976
loop_
_publ_author_name
'Tomar, Kapil'
'Rajak, Richa'
'Sanda, Suresh'
'Konar, Sanjit'

_publ_section_title
;
 Synthesis and Characterization of Polyhedral-Based Metal--Organic
 Frameworks Using a Flexible Bipyrazole Ligand: Topological Analysis and
 Sorption Property Studies
;
_journal_issue 6
_journal_name_full 'Crystal Growth &amp; Design'
_journal_page_first 2732
_journal_paper_doi 10.1021/acs.cgd.5b00056
_journal_volume 15
_journal_year 2015
_chemical_formula_moiety 'C18 H20 Cd N4 O5'
_chemical_formula_sum 'C18 H20 Cd N4 O5'
_chemical_formula_weight 484.79
_space_group_IT_number 14
_symmetry_cell_setting monoclinic
_symmetry_space_group_name_Hall '-P 2yn'
_symmetry_space_group_name_H-M 'P 1 21/n 1'
_atom_sites_solution_hydrogens geom
_atom_sites_solution_primary direct
_atom_sites_solution_secondary difmap
_audit_creation_method SHELXL-97
_cell_angle_alpha 90.000(5)
_cell_angle_beta 99.722(5)
_cell_angle_gamma 90.000(5)
_cell_formula_units_Z 4
_cell_length_a 10.340(5)
_cell_length_b 12.798(5)
_cell_length_c 19.845(5)
_cell_measurement_reflns_used 145
_cell_measurement_temperature 140(2)
_cell_measurement_theta_max 27.82
_cell_measurement_theta_min 2.46
_cell_volume 2588.4(17)
_computing_cell_refinement 'Bruker Kappa Apex'
_computing_data_collection 'Bruker Kappa Apex'
_computing_data_reduction 'Bruker SAINT'
_computing_molecular_graphics 'Bruker SHELXTL'
_computing_publication_material 'Bruker SHELXTL'
_computing_structure_refinement 'SHELXL-97 (Sheldrick, 2008)'
_computing_structure_solution 'SHELXS-97 (Sheldrick, 2008)'
_diffrn_ambient_temperature 140(2)
_diffrn_measured_fraction_theta_full 0.993
_diffrn_measured_fraction_theta_max 0.993
_diffrn_measurement_device_type 'CCD area detector'
_diffrn_measurement_method 'phi omega scans'
_diffrn_radiation_monochromator graphite
_diffrn_radiation_source 'fine-focus sealed tube'
_diffrn_radiation_type MoK\a
_diffrn_radiation_wavelength 0.71073
_diffrn_reflns_av_R_equivalents 0.0614
_diffrn_reflns_av_sigmaI/netI 0.0849
_diffrn_reflns_limit_h_max 13
_diffrn_reflns_limit_h_min -13
_diffrn_reflns_limit_k_max 16
_diffrn_reflns_limit_k_min -15
_diffrn_reflns_limit_l_max 26
_diffrn_reflns_limit_l_min -25
_diffrn_reflns_number 15387
_diffrn_reflns_theta_full 28.26
_diffrn_reflns_theta_max 28.26
_diffrn_reflns_theta_min 2.08
_exptl_absorpt_coefficient_mu 0.872
_exptl_absorpt_correction_T_max 0.870
_exptl_absorpt_correction_T_min 0.811
_exptl_absorpt_correction_type multi-scan
_exptl_absorpt_process_details '(SADABS; Bruker, 2000)'
_exptl_crystal_colour colorless
_exptl_crystal_density_diffrn 1.244
_exptl_crystal_density_method 'not measured'
_exptl_crystal_description block
_exptl_crystal_F_000 976
_exptl_crystal_size_max 0.24
_exptl_crystal_size_mid 0.20
_exptl_crystal_size_min 0.16
_platon_squeeze_details
;
?
;
_refine_diff_density_max 1.058
_refine_diff_density_min -0.978
_refine_diff_density_rms 0.132
_refine_ls_extinction_method none
_refine_ls_goodness_of_fit_ref 0.989
_refine_ls_hydrogen_treatment constr
_refine_ls_matrix_type full
_refine_ls_number_parameters 258
_refine_ls_number_reflns 6245
_refine_ls_number_restraints 0
_refine_ls_restrained_S_all 0.989
_refine_ls_R_factor_all 0.0741
_refine_ls_R_factor_gt 0.0508
_refine_ls_shift/su_max 0.002
_refine_ls_shift/su_mean 0.000
_refine_ls_structure_factor_coef Fsqd
_refine_ls_weighting_details 'calc w=1/[\s^2^(Fo^2^)+(0.0646P)^2^+0.0000P] where P=(Fo^2^+2Fc^2^)/3'
_refine_ls_weighting_scheme calc
_refine_ls_wR_factor_gt 0.1263
_refine_ls_wR_factor_ref 0.1407
_reflns_number_gt 4169
_reflns_number_total 6245
_reflns_threshold_expression >2sigma(I)
_cod_data_source_file cg5b00056_si_005.cif
_cod_data_source_block rr_ca_bpz_0m
_cod_depositor_comments 'Adding full bibliography for 4512910--4512979.cif.'
_cod_original_sg_symbol_H-M 'P 21/n'
_cod_database_code 4512976

loop_
_symmetry_equiv_pos_as_xyz
'x, y, z'
'-x+1/2, y+1/2, -z+1/2'
'-x, -y, -z'
'x-1/2, -y-1/2, z-1/2'

loop_
_atom_site_label
_atom_site_type_symbol
_atom_site_fract_x
_atom_site_fract_y
_atom_site_fract_z
_atom_site_U_iso_or_equiv
_atom_site_adp_type
_atom_site_occupancy
_atom_site_symmetry_multiplicity
_atom_site_calc_flag
_atom_site_refinement_flags
Cd1 Cd 0.79882(3) 0.07586(2) 0.754736(15) 0.02140(12) Uani 1 1 d .
O1 O 0.7094(3) 0.2157(3) 0.68200(17) 0.0390(8) Uani 1 1 d .
O2 O 0.7152(4) 0.0629(3) 0.63221(17) 0.0368(8) Uani 1 1 d .
O6 O 0.8346(3) -0.1063(3) 0.74872(18) 0.0371(8) Uani 1 1 d .
H6A H 0.7885 -0.1337 0.7109 0.056 Uiso 1 1 d R
H6B H 0.8107 -0.1392 0.7842 0.056 Uiso 1 1 d R
O3 O 0.3513(4) 0.2587(3) 0.32737(18) 0.0478(10) Uani 1 1 d .
N3 N 1.0130(3) 0.0887(3) 0.73236(19) 0.0276(9) Uani 1 1 d .
N2 N 0.5366(4) -0.0738(3) 0.7336(2) 0.0297(9) Uani 1 1 d .
H2 H 0.5852 -0.1264 0.7276 0.036 Uiso 1 1 calc R
O5 O 0.8697(3) 0.0827(3) 0.87089(17) 0.0363(8) Uani 1 1 d .
N4 N 1.0449(3) 0.1471(3) 0.6801(2) 0.0334(9) Uani 1 1 d .
H4 H 0.9912 0.1881 0.6550 0.040 Uiso 1 1 calc R
N1 N 0.5839(3) 0.0182(3) 0.76062(19) 0.0248(8) Uani 1 1 d .
C14 C 1.1244(4) 0.0376(4) 0.7583(2) 0.0285(10) Uani 1 1 d .
C11 C 0.3614(4) 0.0235(4) 0.7345(2) 0.0283(10) Uani 1 1 d .
C13 C 1.1292(5) -0.0364(4) 0.8173(3) 0.0383(12) Uani 1 1 d .
H13A H 1.0829 -0.0065 0.8507 0.057 Uiso 1 1 calc R
H13B H 1.2189 -0.0486 0.8376 0.057 Uiso 1 1 calc R
H13C H 1.0888 -0.1013 0.8013 0.057 Uiso 1 1 calc R
C2 C 0.6027(4) 0.2011(4) 0.5660(2) 0.0283(10) Uani 1 1 d .
C5 C 0.4605(4) 0.2761(4) 0.4431(2) 0.0276(10) Uani 1 1 d .
C12 C 0.4048(4) -0.0740(3) 0.7171(2) 0.0270(10) Uani 1 1 d .
C7 C 0.5561(5) 0.1340(4) 0.5111(3) 0.0376(12) Uani 1 1 d .
H7 H 0.5744 0.0630 0.5156 0.045 Uiso 1 1 calc R
C1 C 0.6807(4) 0.1573(4) 0.6301(2) 0.0278(10) Uani 1 1 d .
C10 C 0.4793(4) 0.0759(4) 0.7627(2) 0.0288(10) Uani 1 1 d .
C9 C 0.4882(4) 0.1849(4) 0.7895(3) 0.0388(12) Uani 1 1 d .
H9A H 0.5708 0.1945 0.8192 0.058 Uiso 1 1 calc R
H9B H 0.4179 0.1974 0.8144 0.058 Uiso 1 1 calc R
H9C H 0.4818 0.2331 0.7520 0.058 Uiso 1 1 calc R
C15 C 1.2257(4) 0.0629(4) 0.7226(2) 0.0281(10) Uani 1 1 d .
C16 C 1.1724(4) 0.1327(4) 0.6724(2) 0.0320(11) Uani 1 1 d .
C6 C 0.4856(5) 0.1694(4) 0.4519(3) 0.0373(12) Uani 1 1 d .
H6 H 0.4539 0.1227 0.4170 0.045 Uiso 1 1 calc R
C8 C 0.3891(4) 0.3201(4) 0.3758(2) 0.0312(11) Uani 1 1 d .
C4 C 0.5076(4) 0.3442(4) 0.4967(2) 0.0320(11) Uani 1 1 d .
H4A H 0.4921 0.4156 0.4915 0.038 Uiso 1 1 calc R
C3 C 0.5769(4) 0.3061(4) 0.5573(2) 0.0329(11) Uani 1 1 d .
H3 H 0.6066 0.3522 0.5928 0.039 Uiso 1 1 calc R
C17 C 1.2310(5) 0.1857(4) 0.6180(3) 0.0485(15) Uani 1 1 d .
H17A H 1.2611 0.1342 0.5891 0.073 Uiso 1 1 calc R
H17B H 1.3036 0.2281 0.6386 0.073 Uiso 1 1 calc R
H17C H 1.1660 0.2291 0.5912 0.073 Uiso 1 1 calc R
C21 C 0.3281(5) -0.1682(4) 0.6875(3) 0.0504(15) Uani 1 1 d .
H21A H 0.3864 -0.2172 0.6715 0.076 Uiso 1 1 calc R
H21B H 0.2622 -0.1468 0.6500 0.076 Uiso 1 1 calc R
H21C H 0.2869 -0.2005 0.7220 0.076 Uiso 1 1 calc R

loop_
_atom_site_aniso_label
_atom_site_aniso_U_11
_atom_site_aniso_U_22
_atom_site_aniso_U_33
_atom_site_aniso_U_23
_atom_site_aniso_U_13
_atom_site_aniso_U_12
Cd1 0.01750(16) 0.0221(2) 0.02335(19) -0.00002(13) 0.00000(11) -0.00003(12)
O1 0.047(2) 0.034(2) 0.030(2) 0.0001(16) -0.0091(15) 0.0047(16)
O2 0.048(2) 0.033(2) 0.0273(18) 0.0047(15) -0.0001(15) 0.0095(16)
O6 0.0308(17) 0.035(2) 0.043(2) -0.0061(16) 0.0000(15) 0.0009(15)
O3 0.061(2) 0.045(2) 0.030(2) -0.0043(18) -0.0148(16) 0.0138(19)
N3 0.0151(16) 0.037(2) 0.030(2) 0.0087(17) 0.0035(14) 0.0017(15)
N2 0.0229(18) 0.025(2) 0.041(2) -0.0006(18) 0.0057(16) 0.0009(16)
O5 0.0429(19) 0.034(2) 0.0300(19) -0.0075(15) 0.0011(15) -0.0157(16)
N4 0.0213(18) 0.039(3) 0.038(2) 0.0129(19) -0.0008(16) 0.0007(17)
N1 0.0201(17) 0.022(2) 0.031(2) 0.0029(16) 0.0001(14) 0.0020(15)
C14 0.016(2) 0.033(3) 0.035(3) -0.001(2) -0.0004(17) -0.0003(19)
C11 0.024(2) 0.028(3) 0.032(3) 0.004(2) 0.0031(18) -0.0034(19)
C13 0.026(2) 0.045(3) 0.041(3) 0.008(3) -0.001(2) 0.005(2)
C2 0.029(2) 0.031(3) 0.023(2) 0.005(2) -0.0019(17) -0.0003(19)
C5 0.027(2) 0.030(3) 0.024(2) 0.001(2) -0.0015(17) 0.010(2)
C12 0.020(2) 0.023(2) 0.038(3) -0.003(2) 0.0050(18) -0.0031(18)
C7 0.049(3) 0.027(3) 0.032(3) 0.003(2) -0.007(2) 0.008(2)
C1 0.029(2) 0.028(3) 0.025(3) 0.002(2) -0.0004(18) 0.001(2)
C10 0.029(2) 0.025(3) 0.032(3) -0.001(2) 0.0049(19) -0.0072(19)
C9 0.031(2) 0.036(3) 0.048(3) -0.009(2) 0.003(2) -0.007(2)
C15 0.0158(19) 0.029(3) 0.039(3) 0.002(2) 0.0035(18) -0.0056(18)
C16 0.027(2) 0.033(3) 0.036(3) 0.005(2) 0.0037(19) -0.006(2)
C6 0.047(3) 0.030(3) 0.029(3) -0.002(2) -0.010(2) -0.002(2)
C8 0.026(2) 0.036(3) 0.030(3) -0.001(2) -0.0010(18) 0.008(2)
C4 0.040(3) 0.024(3) 0.029(3) -0.001(2) -0.0026(19) 0.004(2)
C3 0.037(3) 0.028(3) 0.030(3) -0.009(2) -0.0039(19) 0.001(2)
C17 0.031(3) 0.058(4) 0.058(4) 0.014(3) 0.013(2) 0.001(3)
C21 0.041(3) 0.037(3) 0.074(4) -0.007(3) 0.012(3) -0.009(3)

loop_
_atom_type_symbol
_atom_type_description
_atom_type_scat_dispersion_real
_atom_type_scat_dispersion_imag
_atom_type_scat_source
C C 0.0033 0.0016 'International Tables Vol C Tables 4.2.6.8 and 6.1.1.4'
H H 0.0000 0.0000 'International Tables Vol C Tables 4.2.6.8 and 6.1.1.4'
N N 0.0061 0.0033 'International Tables Vol C Tables 4.2.6.8 and 6.1.1.4'
O O 0.0106 0.0060 'International Tables Vol C Tables 4.2.6.8 and 6.1.1.4'
Cd Cd -0.8075 1.2024 'International Tables Vol C Tables 4.2.6.8 and 6.1.1.4'

loop_
_geom_angle_atom_site_label_1
_geom_angle_atom_site_label_2
_geom_angle_atom_site_label_3
_geom_angle
_geom_angle_site_symmetry_1
_geom_angle_site_symmetry_3
O5 Cd1 N3 92.05(13) . .
O5 Cd1 N1 96.06(12) . .
N3 Cd1 N1 163.88(13) . .
O5 Cd1 O6 93.54(12) . .
N3 Cd1 O6 84.19(12) . .
N1 Cd1 O6 81.44(12) . .
O5 Cd1 O1 127.13(12) . .
N3 Cd1 O1 96.61(13) . .
N1 Cd1 O1 89.57(12) . .
O6 Cd1 O1 139.15(12) . .
O5 Cd1 O2 177.27(11) . .
N3 Cd1 O2 90.18(13) . .
N1 Cd1 O2 81.40(12) . .
O6 Cd1 O2 85.11(12) . .
O1 Cd1 O2 54.09(11) . .
O5 Cd1 O3 53.46(12) . 4_666
N3 Cd1 O3 86.05(13) . 4_666
N1 Cd1 O3 109.95(12) . 4_666
O6 Cd1 O3 145.16(12) . 4_666
O1 Cd1 O3 75.20(12) . 4_666
O2 Cd1 O3 128.33(11) . 4_666
C1 O1 Cd1 93.6(3) . .
C1 O2 Cd1 91.0(3) . .
Cd1 O6 H6A 111.4 . .
Cd1 O6 H6B 111.1 . .
H6A O6 H6B 107.4 . .
C8 O3 Cd1 85.5(3) . 4_565
C14 N3 N4 104.8(3) . .
C14 N3 Cd1 132.0(3) . .
N4 N3 Cd1 122.8(3) . .
C12 N2 N1 112.4(4) . .
C12 N2 H2 123.8 . .
N1 N2 H2 123.8 . .
C8 O5 Cd1 97.7(3) 4_666 .
N3 N4 C16 111.9(4) . .
N3 N4 H4 124.0 . .
C16 N4 H4 124.0 . .
C10 N1 N2 104.9(3) . .
C10 N1 Cd1 127.7(3) . .
N2 N1 Cd1 122.2(3) . .
N3 C14 C15 111.0(4) . .
N3 C14 C13 121.2(4) . .
C15 C14 C13 127.8(4) . .
C12 C11 C10 103.3(4) . .
C12 C11 C15 127.4(4) . 1_455
C10 C11 C15 129.2(4) . 1_455
C14 C13 H13A 109.5 . .
C14 C13 H13B 109.5 . .
H13A C13 H13B 109.5 . .
C14 C13 H13C 109.5 . .
H13A C13 H13C 109.5 . .
H13B C13 H13C 109.5 . .
C3 C2 C7 117.7(4) . .
C3 C2 C1 122.6(4) . .
C7 C2 C1 119.7(4) . .
C6 C5 C4 118.8(4) . .
C6 C5 C8 121.6(4) . .
C4 C5 C8 119.5(4) . .
N2 C12 C11 107.1(4) . .
N2 C12 C21 122.7(4) . .
C11 C12 C21 130.2(4) . .
C6 C7 C2 122.2(5) . .
C6 C7 H7 118.9 . .
C2 C7 H7 118.9 . .
O2 C1 O1 120.9(4) . .
O2 C1 C2 119.8(4) . .
O1 C1 C2 119.3(4) . .
N1 C10 C11 112.2(4) . .
N1 C10 C9 122.4(4) . .
C11 C10 C9 125.4(4) . .
C10 C9 H9A 109.5 . .
C10 C9 H9B 109.5 . .
H9A C9 H9B 109.5 . .
C10 C9 H9C 109.5 . .
H9A C9 H9C 109.5 . .
H9B C9 H9C 109.5 . .
C16 C15 C14 105.8(4) . .
C16 C15 C11 126.2(4) . 1_655
C14 C15 C11 127.9(4) . 1_655
N4 C16 C15 106.4(4) . .
N4 C16 C17 122.6(4) . .
C15 C16 C17 131.0(4) . .
C7 C6 C5 119.8(5) . .
C7 C6 H6 120.1 . .
C5 C6 H6 120.1 . .
O3 C8 O5 122.3(5) . 4_565
O3 C8 C5 119.0(4) . .
O5 C8 C5 118.7(4) 4_565 .
C3 C4 C5 120.3(5) . .
C3 C4 H4A 119.8 . .
C5 C4 H4A 119.8 . .
C2 C3 C4 121.1(4) . .
C2 C3 H3 119.5 . .
C4 C3 H3 119.5 . .
C16 C17 H17A 109.5 . .
C16 C17 H17B 109.5 . .
H17A C17 H17B 109.5 . .
C16 C17 H17C 109.5 . .
H17A C17 H17C 109.5 . .
H17B C17 H17C 109.5 . .
C12 C21 H21A 109.5 . .
C12 C21 H21B 109.5 . .
H21A C21 H21B 109.5 . .
C12 C21 H21C 109.5 . .
H21A C21 H21C 109.5 . .
H21B C21 H21C 109.5 . .

loop_
_geom_bond_atom_site_label_1
_geom_bond_atom_site_label_2
_geom_bond_distance
_geom_bond_site_symmetry_2
Cd1 O5 2.300(3) .
Cd1 N3 2.337(3) .
Cd1 N1 2.363(4) .
Cd1 O6 2.366(4) .
Cd1 O1 2.385(3) .
Cd1 O2 2.445(3) .
Cd1 O3 2.568(4) 4_666
O1 C1 1.266(5) .
O2 C1 1.259(5) .
O6 H6A 0.8902 .
O6 H6B 0.8907 .
O3 C8 1.252(6) .
O3 Cd1 2.567(4) 4_565
N3 C14 1.349(6) .
N3 N4 1.363(5) .
N2 C12 1.347(6) .
N2 N1 1.351(5) .
N2 H2 0.8600 .
O5 C8 1.262(6) 4_666
N4 C16 1.365(5) .
N4 H4 0.8600 .
N1 C10 1.316(6) .
C14 C15 1.398(6) .
C14 C13 1.500(7) .
C11 C12 1.389(6) .
C11 C10 1.421(6) .
C11 C15 1.471(6) 1_455
C13 H13A 0.9600 .
C13 H13B 0.9600 .
C13 H13C 0.9600 .
C2 C3 1.376(6) .
C2 C7 1.407(7) .
C2 C1 1.496(6) .
C5 C6 1.395(7) .
C5 C4 1.398(6) .
C5 C8 1.521(6) .
C12 C21 1.506(6) .
C7 C6 1.352(6) .
C7 H7 0.9300 .
C10 C9 1.490(6) .
C9 H9A 0.9600 .
C9 H9B 0.9600 .
C9 H9C 0.9600 .
C15 C16 1.381(7) .
C15 C11 1.471(6) 1_655
C16 C17 1.488(6) .
C6 H6 0.9300 .
C8 O5 1.262(5) 4_565
C4 C3 1.380(6) .
C4 H4A 0.9300 .
C3 H3 0.9300 .
C17 H17A 0.9600 .
C17 H17B 0.9600 .
C17 H17C 0.9600 .
C21 H21A 0.9600 .
C21 H21B 0.9600 .
C21 H21C 0.9600 .

loop_
_geom_torsion_atom_site_label_1
_geom_torsion_atom_site_label_2
_geom_torsion_atom_site_label_3
_geom_torsion_atom_site_label_4
_geom_torsion
_geom_torsion_site_symmetry_1
_geom_torsion_site_symmetry_4
O5 Cd1 O1 C1 -173.5(2) . .
N3 Cd1 O1 C1 88.8(3) . .
N1 Cd1 O1 C1 -76.2(3) . .
O6 Cd1 O1 C1 0.1(4) . .
O2 Cd1 O1 C1 3.4(2) . .
O3 Cd1 O1 C1 173.0(3) 4_666 .
O5 Cd1 O2 C1 114(2) . .
N3 Cd1 O2 C1 -101.5(3) . .
N1 Cd1 O2 C1 92.3(3) . .
O6 Cd1 O2 C1 174.4(3) . .
O1 Cd1 O2 C1 -3.4(2) . .
O3 Cd1 O2 C1 -16.4(3) 4_666 .
O5 Cd1 N3 C14 48.2(4) . .
N1 Cd1 N3 C14 -72.1(7) . .
O6 Cd1 N3 C14 -45.2(4) . .
O1 Cd1 N3 C14 175.9(4) . .
O2 Cd1 N3 C14 -130.3(4) . .
O3 Cd1 N3 C14 101.3(4) 4_666 .
O5 Cd1 N3 N4 -140.2(3) . .
N1 Cd1 N3 N4 99.5(5) . .
O6 Cd1 N3 N4 126.4(4) . .
O1 Cd1 N3 N4 -12.5(4) . .
O2 Cd1 N3 N4 41.4(3) . .
O3 Cd1 N3 N4 -87.0(3) 4_666 .
N3 Cd1 O5 C8 78.2(3) . 4_666
N1 Cd1 O5 C8 -115.8(3) . 4_666
O6 Cd1 O5 C8 162.5(3) . 4_666
O1 Cd1 O5 C8 -21.7(3) . 4_666
O2 Cd1 O5 C8 -137(2) . 4_666
O3 Cd1 O5 C8 -5.4(3) 4_666 4_666
C14 N3 N4 C16 0.7(5) . .
Cd1 N3 N4 C16 -172.9(3) . .
C12 N2 N1 C10 1.6(5) . .
C12 N2 N1 Cd1 -154.7(3) . .
O5 Cd1 N1 C10 90.5(4) . .
N3 Cd1 N1 C10 -149.7(4) . .
O6 Cd1 N1 C10 -176.8(4) . .
O1 Cd1 N1 C10 -36.8(4) . .
O2 Cd1 N1 C10 -90.5(4) . .
O3 Cd1 N1 C10 37.3(4) 4_666 .
O5 Cd1 N1 N2 -118.9(3) . .
N3 Cd1 N1 N2 0.9(7) . .
O6 Cd1 N1 N2 -26.3(3) . .
O1 Cd1 N1 N2 113.8(3) . .
O2 Cd1 N1 N2 60.1(3) . .
O3 Cd1 N1 N2 -172.2(3) 4_666 .
N4 N3 C14 C15 -0.3(5) . .
Cd1 N3 C14 C15 172.4(3) . .
N4 N3 C14 C13 -179.6(4) . .
Cd1 N3 C14 C13 -6.8(7) . .
N1 N2 C12 C11 -0.3(5) . .
N1 N2 C12 C21 -178.7(4) . .
C10 C11 C12 N2 -1.0(5) . .
C15 C11 C12 N2 176.2(4) 1_455 .
C10 C11 C12 C21 177.3(5) . .
C15 C11 C12 C21 -5.6(8) 1_455 .
C3 C2 C7 C6 -1.5(8) . .
C1 C2 C7 C6 -179.7(4) . .
Cd1 O2 C1 O1 6.1(4) . .
Cd1 O2 C1 C2 -172.9(3) . .
Cd1 O1 C1 O2 -6.3(4) . .
Cd1 O1 C1 C2 172.7(3) . .
C3 C2 C1 O2 -171.1(4) . .
C7 C2 C1 O2 7.0(6) . .
C3 C2 C1 O1 9.9(7) . .
C7 C2 C1 O1 -172.0(4) . .
N2 N1 C10 C11 -2.3(5) . .
Cd1 N1 C10 C11 152.2(3) . .
N2 N1 C10 C9 -180.0(4) . .
Cd1 N1 C10 C9 -25.5(6) . .
C12 C11 C10 N1 2.1(5) . .
C15 C11 C10 N1 -175.0(4) 1_455 .
C12 C11 C10 C9 179.7(4) . .
C15 C11 C10 C9 2.6(8) 1_455 .
N3 C14 C15 C16 -0.1(6) . .
C13 C14 C15 C16 179.0(5) . .
N3 C14 C15 C11 -179.5(4) . 1_655
C13 C14 C15 C11 -0.3(8) . 1_655
N3 N4 C16 C15 -0.8(6) . .
N3 N4 C16 C17 178.6(5) . .
C14 C15 C16 N4 0.6(5) . .
C11 C15 C16 N4 180.0(4) 1_655 .
C14 C15 C16 C17 -178.8(5) . .
C11 C15 C16 C17 0.6(9) 1_655 .
C2 C7 C6 C5 2.0(8) . .
C4 C5 C6 C7 -1.0(7) . .
C8 C5 C6 C7 176.1(4) . .
Cd1 O3 C8 O5 9.4(4) 4_565 4_565
Cd1 O3 C8 C5 -170.9(4) 4_565 .
C6 C5 C8 O3 0.5(7) . .
C4 C5 C8 O3 177.6(4) . .
C6 C5 C8 O5 -179.7(4) . 4_565
C4 C5 C8 O5 -2.6(6) . 4_565
C6 C5 C4 C3 -0.4(7) . .
C8 C5 C4 C3 -177.6(4) . .
C7 C2 C3 C4 0.1(7) . .
C1 C2 C3 C4 178.2(4) . .
C5 C4 C3 C2 0.9(7) . .

loop_
_platon_squeeze_void_nr
_platon_squeeze_void_average_x
_platon_squeeze_void_average_y
_platon_squeeze_void_average_z
_platon_squeeze_void_volume
_platon_squeeze_void_count_electrons
_platon_squeeze_void_content
1 0.000 0.021 0.500 407 141 ' '
2 0.500 -0.005 1.000 407 141 ' '
